data_1535909
loop_
_publ_author_name
'Naruke, Haruo'
'Yamase, Toshihiro'

_publ_section_title
;
 Size-dependent population of trivalent rare earth cations (RE^3+^) in
 [(RE)~2~(H~2~O)~2~(SbW~9~O~33~)(W~5~O~18~)~2~]^15-^ and structural
 characterization of a lutetium-polyoxotungstate complex
 [Lu~3~(H~2~O)~4~(SbW~9~O~33~)~2~(W~5~O~18~)~2~]^21-^
;
_journal_name_full 'Bulletin of the Chemical Society of Japan'
_journal_page_first 1275
_journal_page_last 1282
_journal_paper_doi 10.1246/bcsj.75.1275
_journal_volume 75
_journal_year 2002
_chemical_formula_sum 'H50 K15 O94 Sb W19 Y2'
_chemical_name_systematic 'K15 (Y2 (H2 O)2 (Sb W9 O33) (W5 O18)2) (H2 O)23'
_space_group_IT_number 2
_symmetry_space_group_name_Hall '-P 1'
_symmetry_space_group_name_H-M 'P -1'
_cell_angle_alpha 76.604
_cell_angle_beta 85.896
_cell_angle_gamma 64.123
_cell_formula_units_Z 2
_cell_length_a 16.3469
_cell_length_b 17.1507
_cell_length_c 20.177
_cell_volume 4948.344
_citation_journal_id_ASTM BCSJA8
_cod_data_source_file Naruke_BCSJA8_2002_549.cif
_cod_data_source_block H50K15O94Sb1W19Y2
_cod_original_cell_volume 4948.345
_cod_original_formula_sum 'H50 K15 O94 Sb1 W19 Y2'
_cod_database_code 1535909

loop_
_symmetry_equiv_pos_as_xyz
x,y,z
-x,-y,-z

loop_
_atom_site_label
_atom_site_type_symbol
_atom_site_fract_x
_atom_site_fract_y
_atom_site_fract_z
_atom_site_occupancy
_atom_site_U_iso_or_equiv
O49 O-2 -0.047 0.485 0.162 1 0.0
O15 O-2 -0.193 0.54 0.0671 1 0.0
O82 O-2 -0.393 0.509 0.2 1 0.0
O24 O-2 -0.341 0.181 0.3216 1 0.0
O13 O-2 0.1936 0.614 0.1507 1 0.0
W13 W+6 0.07784 0.663 0.16538 1 0.0
O27 O-2 -0.5272 0.22 0.0996 1 0.0
O71 O-2 -0.3629 0.931 0.1352 1 0.0
O67 O-2 -0.2193 0.8869 0.2973 1 0.0
O28 O-2 -0.2514 0.082 0.2297 1 0.0
W6 W+6 0.3768 0.84763 0.33809 1 0.0
O6 O-2 0.461 0.876 0.359 1 0.0
O80 O-2 0.127 0.203 0.458 1 0.0
O89 O-2 0.098 0.689 0.503 1 0.0
K7 K+1 -0.2879 0.9016 -0.0717 1 0.0
O76 O-2 -0.05 0.296 0.371 1 0.0
O61 O-2 -0.1358 0.6085 0.225 1 0.0
O74 O-2 0.388 0.401 0.402 1 0.0
O32 O-2 -0.4886 0.072 0.1989 1 0.0
O84 O-2 -0.026 0.157 0.15 1 0.0
O83 O-2 -0.334 0.912 0.433 1 0.0
K8 K+1 0.3358 0.6319 0.0859 1 0.0
K6 K+1 0.0001 0.412 0.4403 1 0.0
O41 O-2 0.2141 0.676 0.3646 1 0.0
O1 O-2 -0.572 0.464 0.2 1 0.0
W5 W+6 -0.56541 0.18825 0.19262 1 0.0
O12 O-2 0.1419 0.5459 0.3955 1 0.0
W9 W+6 0.16274 0.89919 0.38416 1 0.0
O45 O-2 0.2622 0.8178 0.3106 1 0.0
O53 O-2 0.0592 0.7847 0.1633 1 0.0
Sb1 Sb+3 -0.17991 0.73746 0.22645 1 0.0
K12 K+1 -0.577 0.978 0.1626 1 0.0
K4 K+1 -0.4298 0.7929 0.1919 1 0.0
O92 O-2 0.575 0.659 0.083 1 0.0
O54 O-2 0.0355 0.6949 0.076 1 0.0
O44 O-2 0.1212 0.9048 0.2136 1 0.0
O81 O-2 0.162 0.339 0.09 1 0.0
K14 K+1 0.511 0.059 0.035 1 0.0
O29 O-2 -0.3878 0.052 0.3161 1 0.0
W2 W+6 -0.29429 0.19745 0.22911 1 0.0
O25 O-2 -0.3072 0.2297 0.1295 1 0.0
O23 O-2 -0.481 0.345 0.1121 1 0.0
O79 O-2 0.171 0.867 -0.059 1 0.0
O86 O-2 0.251 0.112 0.302 1 0.0
O65 O-2 -0.28 0.685 0.1261 1 0.0
O63 O-2 -0.0791 0.7463 0.1707 1 0.0
O62 O-2 -0.1096 0.7084 0.3094 1 0.0
O3 O-2 -0.469 0.159 0.411 1 0.0
O60 O-2 -0.113 0.653 0.083 1 0.0
O38 O-2 0.2293 0.78 0.4426 1 0.0
W1 W+6 -0.5092 0.35106 0.20537 1 0.0
W7 W+6 0.30591 0.69002 0.39667 1 0.0
O47 O-2 0.0859 0.6536 0.264 1 0.0
K2 K+1 -0.0561 0.0265 0.2632 1 0.0
Y1 Y+3 -0.3314 0.0022 0.2174 1 0.0
O34 O-2 0.4266 0.779 0.2737 1 0.0
O87 O-2 0.25 0.442 0.108 1 0.0
K10 K+1 0.067 0.5209 0.0433 1 0.0
K9 K+1 0.1863 0.836 0.0791 1 0.0
O7 O-2 0.351 0.597 0.462 1 0.0
O48 O-2 0.0537 0.565 0.1873 1 0.0
O14 O-2 -0.245 0.466 0.3484 1 0.0
O9 O-2 0.101 0.96 0.445 1 0.0
O90 O-2 0.006 0.665 -0.112 1 0.0
O2 O-2 -0.195 0.213 0.242 1 0.0
O50 O-2 -0.0754 0.4515 0.2981 1 0.0
O77 O-2 -0.318 0.763 -0.017 1 0.0
O17 O-2 -0.1066 0.909 0.378 1 0.0
O4 O-2 -0.402 0.254 0.0089 1 0.0
W4 W+6 -0.41075 0.22251 0.09432 1 0.0
O16 O-2 -0.2055 0.638 0.4879 1 0.0
O68 O-2 -0.1934 0.923 0.166 1 0.0
O36 O-2 0.316 0.94 0.262 1 0.0
O39 O-2 0.2969 0.852 0.1811 1 0.0
O20 O-2 -0.389 0.329 0.221 1 0.0
K3 K+1 0.2529 0.5025 0.5086 1 0.0
O30 O-2 -0.3516 0.102 0.1126 1 0.0
O69 O-2 -0.2218 0.8268 0.0691 1 0.0
O8 O-2 0.424 0.678 0.181 1 0.0
W18 W+6 -0.10571 0.76443 0.05667 1 0.0
K5 K+1 -0.408 0.7765 0.4809 1 0.0
O37 O-2 0.3775 0.647 0.3206 1 0.0
O43 O-2 0.0854 0.866 0.3552 1 0.0
K13 K+1 0.057 0.031 0.0526 1 0.0
O51 O-2 -0.0387 0.6017 0.4243 1 0.0
O52 O-2 0.017 0.7285 0.3647 1 0.0
W3 W+6 -0.44979 0.16515 0.32673 1 0.0
W19 W+6 -0.07463 0.88112 0.15508 1 0.0
O75 O-2 0.407 0.355 0.585 1 0.0
O91 O-2 -0.359 0.358 0.351 1 0.0
O66 O-2 -0.283 0.744 0.3674 1 0.0
O64 O-2 -0.3125 0.639 0.2832 1 0.0
W14 W+6 -0.21107 0.54114 0.29683 1 0.0
O78 O-2 -0.253 0.028 -0.002 1 0.0
O57 O-2 -0.1522 0.7694 0.4212 1 0.0
O94 O-2 0.368 0.427 0.002 1 0.0
O18 O-2 -0.097 0.78 -0.0322 1 0.0
O10 O-2 0.1798 0.035 0.158 1 0.0
O40 O-2 0.1445 0.987 0.3001 1 0.0
W15 W+6 -0.17788 0.58662 0.13012 1 0.0
O42 O-2 0.2497 0.716 0.2262 1 0.0
W10 W+6 0.20464 0.94229 0.22279 1 0.0
O26 O-2 -0.56 0.174 0.2907 1 0.0
O11 O-2 0.1002 0.3816 0.2518 1 0.0
O59 O-2 -0.0757 0.862 0.0667 1 0.0
K11 K+1 -0.022 0.885 0.5 1 0.0
O21 O-2 -0.512 0.303 0.2972 1 0.0
W16 W+6 -0.1778 0.67084 0.40641 1 0.0
O72 O-2 -0.565 0.851 0.082 1 0.0
W12 W+6 0.03921 0.61165 0.35454 1 0.0
O88 O-2 -0.31 0.79 0.598 1 0.0
O56 O-2 -0.1678 0.5734 0.3686 1 0.0
O33 O-2 0.3955 0.74 0.405 1 0.0
W8 W+6 0.34798 0.73371 0.23572 1 0.0
O19 O-2 -0.0543 0.971 0.1343 1 0.0
K1 K+1 0.2865 0.5373 0.2894 1 0.0
W11 W+6 0.00364 0.48289 0.24038 1 0.0
Y2 Y+3 0.1091 0.7774 0.2774 1 0.0
O85 O-2 -0.209 0.27 0.412 1 0.0
K15 K+1 0.1663 0.3632 0.3877 1 0.0
O73 O-2 0.265 0.393 0.28 1 0.0
O55 O-2 -0.2117 0.516 0.208 1 0.0
O31 O-2 -0.4329 0.203 0.2096 1 0.0
W17 W+6 -0.11285 0.83069 0.342 1 0.0
O58 O-2 -0.051 0.8526 0.2558 1 0.0
O93 O-2 0.44 0.462 0.68 1 0.0
O22 O-2 -0.6043 0.318 0.1897 1 0.0
O46 O-2 0.03 0.527 0.3136 1 0.0
O70 O-2 -0.3892 0.897 0.2807 1 0.0
O5 O-2 -0.67 0.19 0.176 1 0.0
O35 O-2 0.28 0.907 0.393 1 0.0
